data_4035180
loop_
_publ_author_name
'Kumar, Rakesh'
'Chaudhary, Sandeep'
'Kumar, Rohit'
'Upadhyay, Pooja'
'Sahal, Dinkar'
'Sharma, Upendra'

_publ_section_title
;
 Catalyst and Additive-Free Diastereoselective 1,3-Dipolar Cycloaddition
 of Quinolinium Imides with Olefins, Maleimides, and Benzynes: Direct
 Access to Fused N,N'-Heterocycles with Promising Activity against a
 Drug-Resistant Malaria Parasite.
;
_journal_issue 19
_journal_name_full 'The Journal of organic chemistry'
_journal_page_first 11552
_journal_page_last 11570
_journal_paper_doi 10.1021/acs.joc.8b01520
_journal_volume 83
_journal_year 2018
_chemical_absolute_configuration unk
_chemical_formula_moiety '4(C21 H20 N2 O3)'
_chemical_formula_sum 'C84 H80 N8 O12'
_chemical_formula_weight 1393.56
_space_group_crystal_system orthorhombic
_space_group_IT_number 19
_space_group_name_Hall 'P 2ac 2ab'
_space_group_name_H-M_alt 'P 21 21 21'
_atom_sites_solution_hydrogens geom
_atom_sites_solution_primary direct
_atom_sites_solution_secondary difmap
_audit_creation_date 2016-06-23
_audit_creation_method
;
Olex2 1.2-ac21
(compiled 2015.09.16 svn.r134, GUI svn.r4998)
;
_cell_angle_alpha 90.00
_cell_angle_beta 90.00
_cell_angle_gamma 90.00
_cell_formula_units_Z 1
_cell_length_a 5.7505(2)
_cell_length_b 9.7182(4)
_cell_length_c 32.0971(15)
_cell_measurement_reflns_used 1834
_cell_measurement_temperature 293(2)
_cell_measurement_theta_max 66.6360
_cell_measurement_theta_min 5.3120
_cell_volume 1793.73(13)
_computing_cell_refinement 'CrysAlisPro 1.171.38.41 (Rigaku OD, 2015)'
_computing_data_collection 'CrysAlisPro 1.171.38.41 (Rigaku OD, 2015)'
_computing_data_reduction 'CrysAlisPro 1.171.38.41 (Rigaku OD, 2015)'
_computing_molecular_graphics 'Olex2 (Dolomanov et al., 2009)'
_computing_publication_material 'Olex2 (Dolomanov et al., 2009)'
_computing_structure_refinement 'ShelXL (Sheldrick, 2008)'
_computing_structure_solution 'ShelXS (Sheldrick, 2008)'
_diffrn_ambient_temperature 293(2)
_diffrn_detector 'CCD plate'
_diffrn_detector_area_resol_mean 15.9974
_diffrn_detector_type Eos
_diffrn_measured_fraction_theta_full 0.988
_diffrn_measured_fraction_theta_max 0.988
_diffrn_measurement_details
;
List of Runs (angles in degrees, time in seconds):

  # Type    Start    End  Width  t~exp~   \w     \q     \k     \f   Frames
--------------------------------------------------------------------------
  1  \w    -41.00  64.00   1.00    1.00    --   25.69 -57.00 -90.00  105
  2  \w     73.00 137.00   1.00    2.00    --   66.85  45.00  60.00   64
  3  \w    118.00 158.00   1.00   15.00    --  108.00 104.00 -60.00   40
  4  \w    124.00 177.00   1.00   15.00    --  108.00 104.00-120.00   53
  5  \w    108.00 140.00   1.00    2.00    --   66.85 149.00 -61.00   32
  6  \w    101.00 146.00   1.00    2.00    --   66.85 113.00-127.00   45
  7  \w    102.00 170.00   1.00   15.00    --  108.00 104.00 -90.00   68
  8  \w    121.00 171.00   1.00   15.00    --  108.00 -21.00 -60.00   50
  9  \w     85.00 110.00   1.00   15.00    --  108.00-104.00  30.00   25
 10  \w     43.00  77.00   1.00   15.00    --  108.00-104.00  30.00   34
 11  \w     33.00 110.00   1.00   15.00    --  108.00 -21.00 -60.00   77
 12  \w     33.00 122.00   1.00    2.00    --   66.85  61.00-180.00   89
;
_diffrn_measurement_device 'four-circle diffractometer'
_diffrn_measurement_device_type 'SuperNova, Dual, Cu at zero, Eos'
_diffrn_measurement_method '\w scans'
_diffrn_orient_matrix_type 'CrysAlisPro convention (1999,Acta A55,543-557)'
_diffrn_orient_matrix_UB_11 -0.0529076000
_diffrn_orient_matrix_UB_12 -0.0145746000
_diffrn_orient_matrix_UB_13 -0.0468657000
_diffrn_orient_matrix_UB_21 0.0223227000
_diffrn_orient_matrix_UB_22 0.1569071000
_diffrn_orient_matrix_UB_23 -0.0052702000
_diffrn_orient_matrix_UB_31 0.2617697000
_diffrn_orient_matrix_UB_32 -0.0163519000
_diffrn_orient_matrix_UB_33 -0.0090411000
_diffrn_radiation_monochromator mirror
_diffrn_radiation_probe x-ray
_diffrn_radiation_type CuK\a
_diffrn_radiation_wavelength 1.54184
_diffrn_reflns_av_R_equivalents 0.0334
_diffrn_reflns_av_unetI/netI 0.0453
_diffrn_reflns_limit_h_max 6
_diffrn_reflns_limit_h_min -5
_diffrn_reflns_limit_k_max 11
_diffrn_reflns_limit_k_min -9
_diffrn_reflns_limit_l_max 35
_diffrn_reflns_limit_l_min -38
_diffrn_reflns_number 3561
_diffrn_reflns_theta_full 66.86
_diffrn_reflns_theta_max 66.86
_diffrn_reflns_theta_min 5.32
_diffrn_source 'micro-focus sealed X-ray tube'
_diffrn_source_type 'SuperNova (Cu) X-ray Source'
_exptl_absorpt_coefficient_mu 0.704
_exptl_absorpt_correction_T_max 0.953
_exptl_absorpt_correction_T_min 0.864
_exptl_absorpt_correction_type gaussian
_exptl_absorpt_process_details
;
CrysAlisPro 1.171.38.41 (Rigaku Oxford Diffraction, 2015)
Numerical absorption correction based on gaussian integration over
			a multifaceted crystal model
Empirical absorption correction using spherical harmonics,
 implemented in SCALE3 ABSPACK scaling algorithm.
;
_exptl_crystal_density_diffrn 1.290
_exptl_crystal_density_method 'not measured'
_exptl_crystal_description orthorhombic
_exptl_crystal_F_000 736
_exptl_crystal_size_max 0.355
_exptl_crystal_size_mid 0.104
_exptl_crystal_size_min 0.082
_refine_diff_density_max 0.193
_refine_diff_density_min -0.269
_refine_diff_density_rms 0.050
_refine_ls_abs_structure_details 'Flack H D (1983), Acta Cryst. A39, 876-881'
_refine_ls_abs_structure_Flack 0.3(4)
_refine_ls_extinction_method none
_refine_ls_goodness_of_fit_ref 1.055
_refine_ls_hydrogen_treatment constr
_refine_ls_matrix_type full
_refine_ls_number_parameters 236
_refine_ls_number_reflns 2616
_refine_ls_number_restraints 0
_refine_ls_restrained_S_all 1.055
_refine_ls_R_factor_all 0.0556
_refine_ls_R_factor_gt 0.0529
_refine_ls_shift/su_max 0.005
_refine_ls_shift/su_mean 0.001
_refine_ls_structure_factor_coef Fsqd
_refine_ls_weighting_details 'calc w=1/[\s^2^(Fo^2^)+(0.0843P)^2^+0.1086P] where P=(Fo^2^+2Fc^2^)/3'
_refine_ls_weighting_scheme calc
_refine_ls_wR_factor_gt 0.1353
_refine_ls_wR_factor_ref 0.1401
_reflns_number_gt 2446
_reflns_number_total 2616
_reflns_threshold_expression >2sigma(I)
_cod_data_source_file jo8b01520_si_003.cif
_cod_data_source_block usrknb3_61_1b_rt_cu
_cod_original_cell_volume 1793.75(13)
_cod_database_code 4035180
_chemical_oxdiff_formula 'C84 H80 N8 O12'
_reflns_odcompleteness_completeness 98.13
_reflns_odcompleteness_iscentric 1
_reflns_odcompleteness_theta 66.97
_olex2_refinement_description
;
1. Fixed Uiso
 At 1.2 times of:
  All C(H) groups, All C(H,H) groups
 At 1.5 times of:
  All C(H,H,H) groups
2.a Ternary CH refined with riding coordinates:
 C14(H14), C3(H3)
2.b Secondary CH2 refined with riding coordinates:
 C2(H2A,H2B), C4(H4A,H4B)
2.c Aromatic/amide H refined with riding coordinates:
 C3AA(H3AA), C6(H6), C8(H8), C12(H12), C13(H13), C17(H17), C19(H19), C20(H20),
 C22(H22), C23(H23), C24(H24)
2.d Idealised Me refined as rotating group:
 C1(H1A,H1B,H1C)
;
_olex2_date_sample_data_collection 2016-06-21
_olex2_submission_special_instructions 'No special instructions were received'
_oxdiff_exptl_absorpt_empirical_details
;
Empirical correction (ABSPACK) includes:
- Absorption correction using spherical harmonics
- Frame scaling
- Detector area scaling
;
_oxdiff_exptl_absorpt_empirical_full_max 1.569
_oxdiff_exptl_absorpt_empirical_full_min 0.719

loop_
_space_group_symop_id
_space_group_symop_operation_xyz
1 'x, y, z'
2 '-x+1/2, -y, z+1/2'
3 'x+1/2, -y+1/2, -z'
4 '-x, y+1/2, -z+1/2'

loop_
_atom_site_label
_atom_site_type_symbol
_atom_site_fract_x
_atom_site_fract_y
_atom_site_fract_z
_atom_site_U_iso_or_equiv
_atom_site_adp_type
_atom_site_occupancy
_atom_site_calc_flag
_atom_site_refinement_flags_posn
N0AA N -0.2972(4) -0.2181(2) -0.11821(7) 0.0483(5) Uani 1 d .
N1AA N -0.2067(3) -0.35192(19) -0.12507(6) 0.0424(4) Uani 1 d .
C3AA C -0.0254(4) -0.5316(3) -0.08167(8) 0.0529(6) Uani 1 d .
H3AA H 0.0929 -0.5590 -0.0637 0.064 Uiso 1 calc R
C6 C -0.5648(4) -0.4113(3) -0.16247(8) 0.0471(5) Uani 1 d .
H6 H -0.5932 -0.3189 -0.1680 0.057 Uiso 1 calc R
C7 C -0.3336(4) -0.5884(2) -0.13006(7) 0.0438(5) Uani 1 d .
C8 C -0.1447(5) -0.6257(3) -0.10213(8) 0.0528(6) Uani 1 d .
H8 H -0.1072 -0.7181 -0.0986 0.063 Uiso 1 calc R
C9 C -0.3748(4) -0.4488(2) -0.13873(7) 0.0399(5) Uani 1 d .
C10 C -0.0350(5) -0.1218(3) -0.17219(9) 0.0530(6) Uani 1 d .
C12 C -0.0780(5) -0.2123(3) -0.20467(8) 0.0594(6) Uani 1 d .
H12 H -0.2042 -0.2720 -0.2034 0.071 Uiso 1 calc R
C13 C -0.4826(5) -0.6864(2) -0.14696(8) 0.0540(6) Uani 1 d .
H13 H -0.4548 -0.7793 -0.1421 0.065 Uiso 1 calc R
C14 C -0.0766(4) -0.3822(3) -0.08673(7) 0.0471(5) Uani 1 d .
H14 H 0.0727 -0.3341 -0.0886 0.056 Uiso 1 calc R
C15 C -0.1848(5) -0.1058(3) -0.13462(9) 0.0546(6) Uani 1 d .
C17 C -0.7124(5) -0.5105(3) -0.17805(8) 0.0552(6) Uani 1 d .
H17 H -0.8414 -0.4843 -0.1936 0.066 Uiso 1 calc R
C19 C 0.1569(6) -0.0328(3) -0.17462(12) 0.0712(8) Uani 1 d .
H19 H 0.1861 0.0287 -0.1530 0.085 Uiso 1 calc R
C20 C -0.6711(5) -0.6476(3) -0.17086(9) 0.0583(6) Uani 1 d .
H20 H -0.7696 -0.7139 -0.1820 0.070 Uiso 1 calc R
C22 C 0.0665(7) -0.2136(4) -0.23882(10) 0.0747(9) Uani 1 d .
H22 H 0.0369 -0.2740 -0.2607 0.090 Uiso 1 calc R
C23 C 0.2552(7) -0.1259(5) -0.24094(13) 0.0858(11) Uani 1 d .
H23 H 0.3516 -0.1273 -0.2642 0.103 Uiso 1 calc R
C24 C 0.3011(7) -0.0358(4) -0.20854(14) 0.0856(11) Uani 1 d .
H24 H 0.4294 0.0223 -0.2098 0.103 Uiso 1 calc R
O4AA O -0.2247(5) -0.4572(3) 0.00624(7) 0.0840(7) Uani 1 d .
O2AA O -0.5499(4) -0.4477(3) -0.03039(9) 0.0855(8) Uani 1 d .
C5AA C -0.3546(5) -0.4118(3) -0.02445(8) 0.0576(6) Uani 1 d .
O1 O -0.2141(5) 0.0068(2) -0.11878(9) 0.0812(7) Uani 1 d .
C2 C -0.3809(5) -0.2135(3) -0.07488(9) 0.0608(7) Uani 1 d .
H2A H -0.5414 -0.2438 -0.0732 0.073 Uiso 1 calc R
H2B H -0.3701 -0.1209 -0.0638 0.073 Uiso 1 calc R
C3 C -0.2225(5) -0.3109(3) -0.05089(8) 0.0537(6) Uani 1 d .
H3 H -0.1178 -0.2571 -0.0331 0.064 Uiso 1 calc R
C4 C -0.3203(9) -0.5661(7) 0.03212(17) 0.124(2) Uani 1 d .
H4A H -0.4016 -0.5256 0.0556 0.149 Uiso 1 calc R
H4B H -0.4320 -0.6188 0.0160 0.149 Uiso 1 calc R
C1 C -0.1498(13) -0.6524(6) 0.0465(2) 0.139(2) Uani 1 d .
H1A H -0.0969 -0.7103 0.0242 0.208 Uiso 1 calc GR
H1B H -0.2112 -0.7085 0.0686 0.208 Uiso 1 calc GR
H1C H -0.0220 -0.5989 0.0569 0.208 Uiso 1 calc GR

loop_
_atom_site_aniso_label
_atom_site_aniso_U_11
_atom_site_aniso_U_22
_atom_site_aniso_U_33
_atom_site_aniso_U_23
_atom_site_aniso_U_13
_atom_site_aniso_U_12
N0AA 0.0508(10) 0.0372(9) 0.0569(11) -0.0026(8) 0.0026(9) 0.0049(9)
N1AA 0.0440(9) 0.0363(9) 0.0469(9) -0.0004(8) -0.0012(8) 0.0023(8)
C3AA 0.0450(12) 0.0618(14) 0.0520(12) 0.0103(12) -0.0050(10) 0.0081(11)
C6 0.0481(11) 0.0412(10) 0.0520(12) 0.0040(9) -0.0010(11) 0.0054(10)
C7 0.0487(11) 0.0385(10) 0.0444(10) 0.0021(9) 0.0053(10) 0.0047(9)
C8 0.0586(13) 0.0450(12) 0.0546(13) 0.0084(10) 0.0008(11) 0.0105(11)
C9 0.0409(10) 0.0391(10) 0.0398(10) 0.0003(8) 0.0038(8) 0.0014(9)
C10 0.0541(12) 0.0407(11) 0.0641(14) 0.0137(11) -0.0026(11) 0.0031(11)
C12 0.0592(14) 0.0649(16) 0.0540(13) 0.0115(13) -0.0082(12) 0.0028(14)
C13 0.0713(15) 0.0362(10) 0.0546(13) -0.0012(10) 0.0030(12) -0.0025(11)
C14 0.0407(10) 0.0540(12) 0.0466(11) 0.0017(10) -0.0020(9) -0.0043(10)
C15 0.0601(14) 0.0381(11) 0.0655(15) 0.0001(10) -0.0034(12) 0.0030(11)
C17 0.0497(12) 0.0610(14) 0.0549(14) 0.0011(12) -0.0087(11) -0.0011(12)
C19 0.0754(18) 0.0498(14) 0.088(2) 0.0089(15) 0.0066(17) -0.0090(15)
C20 0.0617(14) 0.0518(13) 0.0614(14) -0.0042(12) -0.0026(12) -0.0109(12)
C22 0.086(2) 0.088(2) 0.0505(13) 0.0112(16) -0.0035(14) 0.011(2)
C23 0.084(2) 0.098(3) 0.075(2) 0.028(2) 0.0237(18) 0.008(2)
C24 0.081(2) 0.073(2) 0.103(3) 0.023(2) 0.020(2) -0.0091(19)
O4AA 0.0770(13) 0.115(2) 0.0599(12) 0.0252(13) -0.0034(10) -0.0229(15)
O2AA 0.0660(13) 0.108(2) 0.0821(15) 0.0159(14) -0.0044(12) -0.0282(14)
C5AA 0.0579(14) 0.0662(15) 0.0487(13) -0.0068(12) 0.0052(11) -0.0118(13)
O1 0.1067(18) 0.0375(9) 0.0994(17) -0.0085(10) 0.0215(16) 0.0013(11)
C2 0.0670(15) 0.0512(13) 0.0644(15) -0.0082(12) 0.0149(13) 0.0028(13)
C3 0.0530(13) 0.0589(14) 0.0493(12) -0.0099(11) 0.0012(11) -0.0127(12)
C4 0.097(3) 0.167(5) 0.107(3) 0.078(4) 0.011(3) -0.018(3)
C1 0.139(5) 0.092(3) 0.186(6) 0.051(4) -0.024(5) -0.035(4)

loop_
_atom_type_symbol
_atom_type_description
_atom_type_scat_dispersion_real
_atom_type_scat_dispersion_imag
_atom_type_scat_source
C C 0.0181 0.0091 'International Tables Vol C Tables 4.2.6.8 and 6.1.1.4'
H H 0.0000 0.0000 'International Tables Vol C Tables 4.2.6.8 and 6.1.1.4'
N N 0.0311 0.0180 'International Tables Vol C Tables 4.2.6.8 and 6.1.1.4'
O O 0.0492 0.0322 'International Tables Vol C Tables 4.2.6.8 and 6.1.1.4'

loop_
_exptl_crystal_face_index_h
_exptl_crystal_face_index_k
_exptl_crystal_face_index_l
_exptl_crystal_face_perp_dist
0 6 -7 0.0558
-4 1 4 0.1787
0 -1 -20 0.0418
0 1 20 0.0418
0 -6 9 0.0410
4 0 -4 0.1541
0 -6 -8 0.0283
0 6 8 0.0563
0 -4 -15 0.0248
0 4 -16 0.0525

loop_
_geom_angle_atom_site_label_1
_geom_angle_atom_site_label_2
_geom_angle_atom_site_label_3
_geom_angle
N1AA N0AA C2 107.1(2)
C15 N0AA N1AA 119.79(19)
C15 N0AA C2 119.5(2)
N0AA N1AA C9 113.99(17)
N0AA N1AA C14 103.92(18)
C9 N1AA C14 118.19(19)
C8 C3AA C14 121.3(2)
C17 C6 C9 120.2(2)
C9 C7 C8 119.2(2)
C13 C7 C8 122.0(2)
C13 C7 C9 118.7(2)
C3AA C8 C7 121.5(2)
C6 C9 N1AA 122.3(2)
C6 C9 C7 119.8(2)
C7 C9 N1AA 117.7(2)
C12 C10 C15 124.9(2)
C12 C10 C19 119.3(3)
C19 C10 C15 115.8(3)
C22 C12 C10 119.8(3)
C20 C13 C7 120.9(2)
N1AA C14 C3AA 112.8(2)
N1AA C14 C3 104.51(19)
C3AA C14 C3 116.9(2)
N0AA C15 C10 119.9(2)
O1 C15 N0AA 119.2(3)
O1 C15 C10 120.8(3)
C20 C17 C6 120.7(3)
C24 C19 C10 120.4(4)
C17 C20 C13 119.6(2)
C12 C22 C23 120.5(4)
C22 C23 C24 120.2(3)
C19 C24 C23 119.7(4)
C5AA O4AA C4 117.3(3)
O4AA C5AA C3 110.8(2)
O2AA C5AA O4AA 123.9(3)
O2AA C5AA C3 125.3(3)
N0AA C2 C3 105.3(2)
C5AA C3 C14 113.1(2)
C5AA C3 C2 112.9(2)
C2 C3 C14 102.8(2)
C1 C4 O4AA 111.6(4)

loop_
_geom_bond_atom_site_label_1
_geom_bond_atom_site_label_2
_geom_bond_distance
N0AA N1AA 1.417(3)
N0AA C15 1.374(3)
N0AA C2 1.472(3)
N1AA C9 1.418(3)
N1AA C14 1.470(3)
C3AA C8 1.318(4)
C3AA C14 1.490(4)
C6 C9 1.381(3)
C6 C17 1.379(4)
C7 C8 1.454(4)
C7 C9 1.406(3)
C7 C13 1.391(4)
C10 C12 1.386(4)
C10 C15 1.490(4)
C10 C19 1.405(4)
C12 C22 1.375(4)
C13 C20 1.381(4)
C14 C3 1.584(3)
C15 O1 1.218(3)
C17 C20 1.372(4)
C19 C24 1.369(5)
C22 C23 1.382(6)
C23 C24 1.384(6)
O4AA C5AA 1.313(4)
O4AA C4 1.453(5)
O2AA C5AA 1.192(4)
C5AA C3 1.503(4)
C2 C3 1.522(4)
C4 C1 1.371(8)

loop_
_geom_hbond_atom_site_label_D
_geom_hbond_atom_site_label_H
_geom_hbond_atom_site_label_A
_geom_hbond_distance_DH
_geom_hbond_distance_HA
_geom_hbond_distance_DA
_geom_hbond_angle_DHA
_geom_hbond_site_symmetry_A
C3AA H3AA O2AA 0.93 2.56 3.294(4) 136.6 1_655
C13 H13 O1 0.93 2.61 3.477(4) 156.0 1_545

loop_
_exptl_oxdiff_crystal_face_indexfrac_h
_exptl_oxdiff_crystal_face_indexfrac_k
_exptl_oxdiff_crystal_face_indexfrac_l
_exptl_oxdiff_crystal_face_x
_exptl_oxdiff_crystal_face_y
_exptl_oxdiff_crystal_face_z
0.0024 6.0028 -6.9906 0.2400 0.9788 -0.0343
-4.0051 1.0029 4.0092 0.0094 0.0468 -1.1011
0.0021 -0.9963 -19.9879 0.9512 -0.0509 0.1976
-0.0021 0.9963 19.9879 -0.9512 0.0509 -0.1976
-0.0027 -6.0032 8.9893 -0.3337 -0.9894 0.0162
4.0054 -0.0026 -4.0084 -0.0240 0.1101 1.0848
-0.0006 -5.9998 -7.9997 0.4624 -0.8993 0.1703
0.0006 5.9998 7.9997 -0.4624 0.8993 -0.1703
0.0007 -3.9980 -14.9935 0.7609 -0.5483 0.2011
0.0030 4.0041 -15.9864 0.6907 0.7126 0.0798
